data_7050739
loop_
_publ_author_name
'Bianchini, C.'
'Lee, H.M.'
'Mantovani, Giuseppe'
'Meli, Andrea'
'Oberhauser, Werner'

_publ_section_title
;
Bis-alkoxycarbonylation of styrene by pyridinimine palladium catalysts
;
_journal_name_full 'New Journal of Chemistry'
_journal_paper_doi 10.1039/b108804c
_journal_year 2002
_chemical_formula_sum 'C22 H22 F6 N2 O4 Pd'
_chemical_formula_weight 598.84
_space_group_IT_number 14
_symmetry_cell_setting monoclinic
_symmetry_space_group_name_Hall '-P 2yn'
_symmetry_space_group_name_H-M 'P 1 21/n 1'
_cell_angle_alpha 90.000(5)
_cell_angle_beta 105.55(4)
_cell_angle_gamma 90.000(5)
_cell_formula_units_Z 4
_cell_length_a 12.370(4)
_cell_length_b 17.071(2)
_cell_length_c 12.663(5)
_cell_measurement_temperature 293(2)
_cell_volume 2576.1(13)
_diffrn_ambient_temperature 293(2)
_exptl_crystal_density_diffrn 1.569
_refine_ls_R_factor_obs 0.0752
_refine_ls_wR_factor_obs 0.2123
_cod_depositor_comments
;
The following automatic conversions were performed:
'_symmetry_cell_setting' value 'Monoclinic' changed to 'monoclinic'
according to '/home/saulius/struct/CIF-dictionaries/cif_core.dic'
dictionary named 'cif_core.dic' version 2.4.1 from 2010-06-29.

Automatic conversion script
Id: cif_fix_enum 1527 2010-12-29 10:47:43Z saulius 
;
_cod_original_sg_symbol_H-M 'P 21/n'
_cod_database_code 7050739

loop_
_symmetry_equiv_pos_as_xyz
'x, y, z'
'-x+1/2, y+1/2, -z+1/2'
'-x, -y, -z'
'x-1/2, -y-1/2, z-1/2'

loop_
_atom_site_aniso_label
_atom_site_aniso_U_11
_atom_site_aniso_U_22
_atom_site_aniso_U_33
_atom_site_aniso_U_23
_atom_site_aniso_U_13
_atom_site_aniso_U_12
Pd1 0.0339(4) 0.0434(4) 0.0389(4) -0.0012(3) 0.0045(3) 0.0002(3)
N1 0.040(4) 0.044(4) 0.045(4) -0.001(3) 0.005(3) -0.002(3)
N2 0.044(4) 0.053(5) 0.042(4) -0.009(4) 0.013(4) 0.001(4)
O1 0.035(3) 0.067(4) 0.056(4) -0.003(3) 0.009(3) 0.005(3)
O2 0.054(4) 0.047(4) 0.041(4) -0.001(3) 0.002(3) 0.001(3)
O3 0.051(5) 0.123(8) 0.092(7) -0.050(6) 0.011(4) -0.014(5)
O4 0.065(5) 0.079(6) 0.078(6) -0.023(5) 0.022(4) 0.007(4)
C1 0.062(7) 0.051(6) 0.048(6) 0.001(5) 0.002(5) -0.002(5)
C2 0.042(5) 0.045(5) 0.057(6) -0.002(4) 0.008(4) 0.003(4)
C3 0.049(6) 0.074(8) 0.082(8) 0.010(7) -0.008(6) 0.016(6)
C4 0.040(7) 0.120(12) 0.092(10) -0.002(9) 0.011(7) 0.009(7)
C5 0.047(6) 0.108(11) 0.087(9) 0.011(8) 0.031(6) -0.005(7)
C6 0.050(6) 0.071(7) 0.064(7) -0.002(6) 0.017(5) 0.000(5)
C7 0.101(11) 0.084(9) 0.065(8) -0.028(7) 0.012(8) -0.020(8)
C8 0.142(19) 0.22(3) 0.119(17) -0.082(19) 0.019(14) 0.028(19)
C9 0.155(19) 0.139(17) 0.088(12) -0.038(11) -0.013(12) -0.019(13)
C10 0.119(12) 0.068(8) 0.079(9) -0.016(7) 0.049(9) 0.002(8)
C11 0.135(18) 0.110(14) 0.113(15) -0.019(11) -0.012(13) -0.023(12)
C12 0.18(2) 0.108(15) 0.16(2) -0.040(14) 0.001(17) 0.054(15)
C13 0.040(5) 0.063(7) 0.065(7) -0.005(6) 0.000(5) 0.003(5)
C14 0.031(7) 0.22(2) 0.39(4) -0.23(3) -0.073(13) 0.046(10)
C15 0.052(6) 0.067(7) 0.050(6) -0.001(5) 0.013(5) -0.016(5)
C16 0.20(2) 0.075(9) 0.036(6) -0.014(6) -0.005(9) -0.042(11)
C2,1 0.076(8) 0.065(7) 0.062(7) 0.009(6) 0.004(6) -0.022(6)
C3,1 0.094(11) 0.092(10) 0.091(11) 0.001(9) 0.005(9) -0.044(9)
C4,1 0.088(11) 0.122(14) 0.105(13) 0.029(11) 0.035(10) -0.025(10)
C5,1 0.079(10) 0.140(14) 0.079(9) 0.026(9) 0.035(8) 0.008(10)
C6,1 0.067(7) 0.069(7) 0.059(7) 0.010(6) 0.021(6) 0.005(6)
C1,1 0.057(6) 0.054(6) 0.043(5) 0.009(5) 0.004(5) -0.003(5)

loop_
_atom_site_label
_atom_site_type_symbol
_atom_site_fract_x
_atom_site_fract_y
_atom_site_fract_z
_atom_site_U_iso_or_equiv
_atom_site_thermal_displace_type
_atom_site_occupancy
_atom_site_calc_flag
_atom_site_refinement_flags
_atom_site_disorder_group
Pd1 Pd 1.04494(5) 0.12413(4) 0.95694(5) 0.0397(3) Uani 1 d . .
N1 N 1.0196(6) 0.2000(4) 0.8336(6) 0.0441(17) Uani 1 d . .
N2 N 0.8812(7) 0.1403(5) 0.9321(6) 0.0463(19) Uani 1 d . .
O1 O 1.2050(5) 0.1038(4) 0.9580(6) 0.0534(17) Uani 1 d . .
O2 O 1.0710(6) 0.0540(4) 1.0905(5) 0.0491(16) Uani 1 d . .
O3 O 1.2770(7) 0.1759(6) 1.1054(8) 0.090(3) Uani 1 d . .
O4 O 1.0482(7) 0.1561(5) 1.1949(7) 0.074(2) Uani 1 d . .
C1 C 0.9176(9) 0.2228(6) 0.7967(9) 0.056(3) Uani 1 d . .
H1 H 0.8968 0.2587 0.7395 0.09(2) Uiso 1 calc R .
C2 C 0.8362(8) 0.1900(6) 0.8483(8) 0.049(2) Uani 1 d . .
C3 C 0.7247(10) 0.2087(8) 0.8180(11) 0.073(3) Uani 1 d . .
H3 H 0.6961 0.2438 0.7613 0.09(2) Uiso 1 calc R .
C4 C 0.6556(10) 0.1738(10) 0.8742(12) 0.085(4) Uani 1 d . .
H4 H 0.5791 0.1847 0.8553 0.09(2) Uiso 1 calc R .
C5 C 0.7005(10) 0.1235(9) 0.9568(12) 0.078(4) Uani 1 d . .
H5 H 0.6545 0.1001 0.9950 0.09(2) Uiso 1 calc R .
C6 C 0.8141(9) 0.1066(7) 0.9853(10) 0.061(3) Uani 1 d . .
H6 H 0.8437 0.0715 1.0418 0.09(2) Uiso 1 calc R .
C7 C 1.1030(14) 0.3444(9) 0.9337(11) 0.085(4) Uani 1 d . .
C8 C 1.034(2) 0.4130(17) 0.8801(18) 0.164(10) Uani 1 d . .
H8A H 1.0763 0.4604 0.9013 0.17(3) Uiso 1 calc R .
H8B H 0.9663 0.4153 0.9027 0.17(3) Uiso 1 calc R .
H8C H 1.0165 0.4072 0.8019 0.17(3) Uiso 1 calc R .
C9 C 1.191(2) 0.3762(11) 1.0333(16) 0.136(8) Uani 1 d . .
H9A H 1.2008 0.4314 1.0243 0.17(3) Uiso 1 calc R .
H9B H 1.2613 0.3499 1.0400 0.17(3) Uiso 1 calc R .
H9C H 1.1670 0.3674 1.0983 0.17(3) Uiso 1 calc R .
C10 C 1.1017(14) 0.1223(8) 0.6710(12) 0.084(4) Uani 1 d . .
C11 C 1.0253(19) 0.1400(11) 0.5566(16) 0.128(7) Uani 1 d . .
H11A H 0.9606 0.1685 0.5633 0.17(3) Uiso 1 calc R .
H11B H 1.0018 0.0917 0.5184 0.17(3) Uiso 1 calc R .
H11C H 1.0656 0.1708 0.5163 0.17(3) Uiso 1 calc R .
C12 C 1.187(2) 0.0622(12) 0.6636(19) 0.157(10) Uani 1 d . .
H12A H 1.2339 0.0824 0.6205 0.17(3) Uiso 1 calc R .
H12B H 1.1499 0.0157 0.6298 0.17(3) Uiso 1 calc R .
H12C H 1.2325 0.0500 0.7359 0.17(3) Uiso 1 calc R .
C13 C 1.2842(9) 0.1337(7) 1.0316(10) 0.059(3) Uani 1 d . .
C14 C 1.4025(11) 0.1347(14) 0.986(3) 0.24(2) Uani 1 d . .
C15 C 1.0809(9) 0.0909(7) 1.1803(9) 0.056(3) Uani 1 d . .
C16 C 1.1447(19) 0.0442(9) 1.2782(10) 0.110(7) Uani 1 d . .
C2,1 C 1.1526(7) 0.3057(4) 0.8483(6) 0.071(3) Uani 1 d G .
C3,1 C 1.2445(8) 0.3384(5) 0.8213(8) 0.096(5) Uani 1 d G .
H3,1 H 1.2753 0.3851 0.8538 0.115 Uiso 1 calc R .
C4,1 C 1.2906(6) 0.3014(6) 0.7457(9) 0.103(5) Uani 1 d G .
H4,1 H 1.3521 0.3233 0.7277 0.124 Uiso 1 calc R .
C5,1 C 1.2447(7) 0.2316(6) 0.6972(7) 0.097(5) Uani 1 d G .
H5,1 H 1.2755 0.2068 0.6466 0.116 Uiso 1 calc R .
C6,1 C 1.1527(7) 0.1989(4) 0.7242(6) 0.064(3) Uani 1 d G .
C1,1 C 1.1066(5) 0.2359(4) 0.7997(6) 0.053(2) Uani 1 d G .
F1 F 1.4740(16) 0.1497(11) 1.0740(15) 0.193(6) Uiso 1 d . .
F2 F 1.4018(15) 0.0728(11) 0.9397(15) 0.202(6) Uiso 1 d . .
F3 F 1.4325(10) 0.0510(7) 1.0791(10) 0.183(4) Uiso 1 d . .
F4 F 1.2089(12) 0.0835(9) 1.3537(12) 0.164(5) Uiso 1 d . .
F5 F 1.070(2) 0.0292(14) 1.341(2) 0.134(7) Uiso 0.50 d P .
F6 F 1.1309(14) -0.0277(10) 1.2747(13) 0.181(5) Uiso 1 d . .
F5* F 1.239(2) 0.0011(14) 1.2555(19) 0.129(7) Uiso 0.50 d P .

loop_
_geom_bond_atom_site_label_1
_geom_bond_atom_site_label_2
_geom_bond_distance
_geom_bond_site_symmetry_2
_geom_bond_publ_flag
Pd1 N2 1.984(8) . ?
Pd1 N1 1.987(8) . ?
Pd1 O1 2.006(6) . ?
Pd1 O2 2.026(6) . ?
N1 C1 1.283(13) . ?
N1 C1,1 1.403(9) . ?
N2 C6 1.331(14) . ?
N2 C2 1.357(13) . ?
O1 C13 1.265(13) . ?
O2 C15 1.277(13) . ?
O3 C13 1.203(14) . ?
O4 C15 1.214(14) . ?
C1 C2 1.452(15) . ?
C2 C3 1.366(15) . ?
C3 C4 1.386(19) . ?
C4 C5 1.35(2) . ?
C5 C6 1.385(17) . ?
C7 C8 1.50(3) . ?
C7 C2,1 1.528(16) . ?
C7 C9 1.53(2) . ?
C10 C12 1.49(2) . ?
C10 C11 1.53(2) . ?
C10 C6,1 1.528(15) . ?
C13 C14 1.71(3) . ?
C14 F2 1.20(2) . ?
C14 F1 1.25(3) . ?
C14 F3 1.83(4) . ?
C15 C16 1.508(19) . ?
C16 F6 1.238(19) . ?
C16 F4 1.260(18) . ?
C16 F5 1.40(3) . ?
C16 F5* 1.47(3) . ?
C2,1 C3,1 1.3900 . ?
C2,1 C1,1 1.3900 . ?
C3,1 C4,1 1.3900 . ?
C4,1 C5,1 1.3900 . ?
C5,1 C6,1 1.3900 . ?
C6,1 C1,1 1.3900 . ?
F1 F3 1.77(2) . ?
F2 F3 1.743(19) . ?
F5 F6 1.60(3) . ?
F6 F5* 1.50(2) . ?
